data_7050568
loop_
_publ_author_name
'Patra, Goutam Kumar'
'Goldberg, Israel'

_publ_section_title
;
 The synthesis and characterization of a series of bis-bidentate Schiff
 base ligands and their coordination complexes with silver(i),
 copper(i) and zinc(ii) d10 metal ionsElectronic supplementary
 information (ESI) available: Views of the crystal structures of
 ligands of 1, 2 and 3. See http://www.rsc.org/suppdata/nj/b3/b301632c/
;
_journal_issue 7
_journal_name_full 'New Journal of Chemistry'
_journal_page_first 1124
_journal_paper_doi 10.1039/b301632c
_journal_volume 27
_journal_year 2003
_chemical_formula_moiety '(C34 H24 N6), (C H2 Cl2)'
_chemical_formula_sum 'C35 H26 Cl2 N6'
_chemical_formula_weight 601.52
_space_group_IT_number 2
_symmetry_cell_setting triclinic
_symmetry_space_group_name_Hall '-P 1'
_symmetry_space_group_name_H-M 'P -1'
_atom_sites_solution_hydrogens geom
_atom_sites_solution_primary direct
_atom_sites_solution_secondary difmap
_audit_creation_method SHELXL-97
_cell_angle_alpha 91.4540(6)
_cell_angle_beta 102.7070(7)
_cell_angle_gamma 112.4550(13)
_cell_formula_units_Z 2
_cell_length_a 9.73700(10)
_cell_length_b 11.4350(2)
_cell_length_c 14.9620(3)
_cell_measurement_reflns_used 4463
_cell_measurement_temperature 110(2)
_cell_measurement_theta_max 28.29
_cell_measurement_theta_min 2.37
_cell_volume 1490.79(5)
_computing_cell_refinement Denzo
_computing_data_collection 'Collect, Nonius B.V.'
_computing_data_reduction Denzo
_computing_structure_refinement 'SHELXL-97 (Sheldrick, 1997)'
_computing_structure_solution SIR-92
_diffrn_ambient_temperature 110(2)
_diffrn_detector_area_resol_mean '56 microns'
_diffrn_measured_fraction_theta_full 0.942
_diffrn_measured_fraction_theta_max 0.942
_diffrn_measurement_device_type 'Nonius KappaCCD'
_diffrn_measurement_method '1 deg. Phi & Omega scans'
_diffrn_radiation_monochromator graphite
_diffrn_radiation_source 'fine-focus sealed tube'
_diffrn_radiation_type MoK\a
_diffrn_radiation_wavelength 0.71073
_diffrn_reflns_av_R_equivalents 0.0000
_diffrn_reflns_av_sigmaI/netI 0.0686
_diffrn_reflns_limit_h_max 12
_diffrn_reflns_limit_h_min 0
_diffrn_reflns_limit_k_max 13
_diffrn_reflns_limit_k_min -15
_diffrn_reflns_limit_l_max 18
_diffrn_reflns_limit_l_min -19
_diffrn_reflns_number 6977
_diffrn_reflns_theta_full 28.29
_diffrn_reflns_theta_max 28.29
_diffrn_reflns_theta_min 2.37
_exptl_absorpt_coefficient_mu 0.254
_exptl_absorpt_correction_T_max 0.9629
_exptl_absorpt_correction_T_min 0.9164
_exptl_absorpt_correction_type multi-scan
_exptl_crystal_colour yellow
_exptl_crystal_density_diffrn 1.340
_exptl_crystal_density_method 'not measured'
_exptl_crystal_description 'parallelpiped rods'
_exptl_crystal_F_000 624
_exptl_crystal_size_max 0.35
_exptl_crystal_size_mid 0.15
_exptl_crystal_size_min 0.15
_refine_diff_density_max 0.295
_refine_diff_density_min -0.598
_refine_diff_density_rms 0.062
_refine_ls_extinction_method none
_refine_ls_goodness_of_fit_ref 1.015
_refine_ls_hydrogen_treatment constr
_refine_ls_matrix_type full
_refine_ls_number_parameters 388
_refine_ls_number_reflns 6977
_refine_ls_number_restraints 0
_refine_ls_restrained_S_all 1.015
_refine_ls_R_factor_all 0.0991
_refine_ls_R_factor_gt 0.0505
_refine_ls_shift/su_max 0.021
_refine_ls_shift/su_mean 0.002
_refine_ls_structure_factor_coef Fsqd
_refine_ls_weighting_details 'calc w=1/[\s^2^(Fo^2^)+(0.0659P)^2^+0.4491P] where P=(Fo^2^+2Fc^2^)/3'
_refine_ls_weighting_scheme calc
_refine_ls_wR_factor_gt 0.1166
_refine_ls_wR_factor_ref 0.1429
_reflns_number_gt 4463
_reflns_number_total 6977
_reflns_threshold_expression >2sigma(I)
_cod_data_source_file b301632c.txt
_cod_data_source_block Ligand-2
_cod_original_cell_volume 1490.79(4)
_cod_original_sg_symbol_H-M P-1
_cod_database_code 7050568

loop_
_symmetry_equiv_pos_as_xyz
'x, y, z'
'-x, -y, -z'

loop_
_atom_site_label
_atom_site_type_symbol
_atom_site_fract_x
_atom_site_fract_y
_atom_site_fract_z
_atom_site_U_iso_or_equiv
_atom_site_adp_type
_atom_site_occupancy
_atom_site_symmetry_multiplicity
_atom_site_calc_flag
_atom_site_refinement_flags
_atom_site_disorder_assembly
_atom_site_disorder_group
N1 N 0.47644(17) -0.10282(15) 0.38496(11) 0.0184(4) Uani 1 1 d . . .
C2 C 0.3501(2) -0.10942(18) 0.41441(14) 0.0192(4) Uani 1 1 d . . .
C3 C 0.2930(2) -0.2038(2) 0.47151(15) 0.0234(5) Uani 1 1 d . . .
H3 H 0.3427 -0.2598 0.4889 0.028 Uiso 1 1 calc R . .
C4 C 0.1663(2) -0.2147(2) 0.50188(16) 0.0305(5) Uani 1 1 d . . .
H4 H 0.1288 -0.2780 0.5404 0.037 Uiso 1 1 calc R . .
C5 C 0.0911(3) -0.1324(2) 0.47636(17) 0.0326(5) Uani 1 1 d . . .
H5 H 0.0035 -0.1405 0.4980 0.039 Uiso 1 1 calc R . .
C6 C 0.1429(2) -0.0414(2) 0.42087(16) 0.0285(5) Uani 1 1 d . . .
H6 H 0.0904 0.0127 0.4036 0.034 Uiso 1 1 calc R . .
C7 C 0.2743(2) -0.02657(19) 0.38872(14) 0.0216(4) Uani 1 1 d . . .
C8 C 0.3335(2) 0.06511(19) 0.33070(15) 0.0231(4) Uani 1 1 d . . .
H8 H 0.2861 0.1224 0.3121 0.028 Uiso 1 1 calc R . .
C9 C 0.4584(2) 0.07138(19) 0.30139(14) 0.0210(4) Uani 1 1 d . . .
H9 H 0.4989 0.1325 0.2621 0.025 Uiso 1 1 calc R . .
C10 C 0.5275(2) -0.01493(18) 0.33046(14) 0.0182(4) Uani 1 1 d . . .
C11 C 0.6604(2) -0.01192(18) 0.29832(13) 0.0179(4) Uani 1 1 d . . .
H11 H 0.7051 -0.0711 0.3160 0.021 Uiso 1 1 calc R . .
N12 N 0.71518(18) 0.07119(16) 0.24630(12) 0.0205(4) Uani 1 1 d . . .
N13 N 0.83543(18) 0.05819(15) 0.21547(12) 0.0197(4) Uani 1 1 d . . .
C14 C 0.9026(2) 0.15325(18) 0.17422(13) 0.0160(4) Uani 1 1 d . . .
C15 C 0.8572(2) 0.26632(18) 0.16617(14) 0.0171(4) Uani 1 1 d . . .
N16 N 0.92086(18) 0.36363(16) 0.22868(11) 0.0196(4) Uani 1 1 d . . .
N17 N 1.03303(18) 0.34829(16) 0.29907(12) 0.0204(4) Uani 1 1 d . . .
C18 C 1.0729(2) 0.42265(18) 0.37357(14) 0.0192(4) Uani 1 1 d . . .
H18 H 1.0270 0.4817 0.3784 0.023 Uiso 1 1 calc R . .
C19 C 1.1896(2) 0.41651(18) 0.45173(14) 0.0175(4) Uani 1 1 d . . .
C20 C 1.2567(2) 0.32711(19) 0.44464(15) 0.0211(4) Uani 1 1 d . . .
H20 H 1.2268 0.2714 0.3893 0.025 Uiso 1 1 calc R . .
C21 C 1.3649(2) 0.32231(19) 0.51840(15) 0.0223(4) Uani 1 1 d . . .
H21 H 1.4087 0.2614 0.5156 0.027 Uiso 1 1 calc R . .
C22 C 1.4109(2) 0.40911(18) 0.59890(14) 0.0200(4) Uani 1 1 d . . .
C23 C 1.5280(2) 0.4160(2) 0.67674(15) 0.0258(5) Uani 1 1 d . . .
H23 H 1.5764 0.3579 0.6772 0.031 Uiso 1 1 calc R . .
C24 C 1.5719(2) 0.5053(2) 0.75097(16) 0.0308(5) Uani 1 1 d . . .
H24 H 1.6534 0.5113 0.8018 0.037 Uiso 1 1 calc R . .
C25 C 1.4968(3) 0.5889(2) 0.75263(16) 0.0316(5) Uani 1 1 d . . .
H25 H 1.5274 0.6500 0.8050 0.038 Uiso 1 1 calc R . .
C26 C 1.3805(2) 0.5831(2) 0.67975(15) 0.0276(5) Uani 1 1 d . . .
H26 H 1.3292 0.6385 0.6824 0.033 Uiso 1 1 calc R . .
C27 C 1.3367(2) 0.49461(19) 0.60050(14) 0.0197(4) Uani 1 1 d . . .
N28 N 1.22495(18) 0.49621(15) 0.52688(12) 0.0201(4) Uani 1 1 d . . .
C29 C 1.0238(2) 0.15136(18) 0.13062(13) 0.0171(4) Uani 1 1 d . . .
C30 C 1.0931(2) 0.24948(19) 0.08130(14) 0.0218(4) Uani 1 1 d . . .
H30 H 1.0649 0.3204 0.0772 0.026 Uiso 1 1 calc R . .
C31 C 1.2032(2) 0.2438(2) 0.03815(16) 0.0266(5) Uani 1 1 d . . .
H31 H 1.2497 0.3106 0.0043 0.032 Uiso 1 1 calc R . .
C32 C 1.2454(2) 0.1410(2) 0.04433(15) 0.0260(5) Uani 1 1 d . . .
H32 H 1.3211 0.1375 0.0149 0.031 Uiso 1 1 calc R . .
C33 C 1.1774(2) 0.0435(2) 0.09339(15) 0.0256(5) Uani 1 1 d . . .
H33 H 1.2071 -0.0267 0.0978 0.031 Uiso 1 1 calc R . .
C34 C 1.0666(2) 0.0473(2) 0.13613(15) 0.0224(4) Uani 1 1 d . . .
H34 H 1.0196 -0.0205 0.1692 0.027 Uiso 1 1 calc R . .
C35 C 0.7445(2) 0.26585(19) 0.08217(14) 0.0186(4) Uani 1 1 d . . .
C36 C 0.7124(3) 0.3731(2) 0.06320(16) 0.0282(5) Uani 1 1 d . . .
H36 H 0.7586 0.4472 0.1071 0.034 Uiso 1 1 calc R . .
C37 C 0.6135(3) 0.3716(2) -0.01938(17) 0.0326(5) Uani 1 1 d . . .
H37 H 0.5919 0.4448 -0.0315 0.039 Uiso 1 1 calc R . .
C38 C 0.5458(2) 0.2650(2) -0.08448(15) 0.0272(5) Uani 1 1 d . . .
H38 H 0.4799 0.2655 -0.1415 0.033 Uiso 1 1 calc R . .
C39 C 0.5749(2) 0.1577(2) -0.06588(15) 0.0248(5) Uani 1 1 d . . .
H39 H 0.5276 0.0836 -0.1098 0.030 Uiso 1 1 calc R . .
C40 C 0.6731(2) 0.15810(19) 0.01683(14) 0.0207(4) Uani 1 1 d . . .
H40 H 0.6920 0.0838 0.0292 0.025 Uiso 1 1 calc R . .
C41 C 0.9799(3) -0.3283(2) 0.25058(17) 0.0327(5) Uani 1 1 d . . .
H41A H 0.9345 -0.4215 0.2529 0.039 Uiso 1 1 calc R . .
H41B H 1.0386 -0.2867 0.3138 0.039 Uiso 1 1 calc R . .
Cl42 Cl 0.83176(7) -0.27523(6) 0.21337(5) 0.0466(2) Uani 1 1 d . . .
Cl43 Cl 1.10603(8) -0.29476(7) 0.17761(6) 0.0545(2) Uani 1 1 d . . .

loop_
_atom_site_aniso_label
_atom_site_aniso_U_11
_atom_site_aniso_U_22
_atom_site_aniso_U_33
_atom_site_aniso_U_23
_atom_site_aniso_U_13
_atom_site_aniso_U_12
N1 0.0175(8) 0.0183(9) 0.0181(9) 0.0017(7) 0.0052(7) 0.0055(7)
C2 0.0176(9) 0.0196(10) 0.0182(11) -0.0010(8) 0.0036(8) 0.0056(8)
C3 0.0211(10) 0.0237(11) 0.0238(12) 0.0037(9) 0.0076(9) 0.0061(8)
C4 0.0287(11) 0.0307(13) 0.0282(13) 0.0031(10) 0.0119(10) 0.0051(10)
C5 0.0263(11) 0.0308(13) 0.0408(15) -0.0027(11) 0.0183(10) 0.0065(10)
C6 0.0236(11) 0.0242(11) 0.0395(14) -0.0027(10) 0.0112(10) 0.0100(9)
C7 0.0207(10) 0.0191(10) 0.0221(11) -0.0050(8) 0.0038(8) 0.0062(8)
C8 0.0258(10) 0.0195(10) 0.0268(12) 0.0002(9) 0.0044(9) 0.0134(9)
C9 0.0236(10) 0.0182(10) 0.0226(12) 0.0039(9) 0.0057(8) 0.0097(8)
C10 0.0181(9) 0.0179(10) 0.0169(11) -0.0004(8) 0.0027(8) 0.0065(8)
C11 0.0189(9) 0.0168(10) 0.0179(11) 0.0024(8) 0.0035(8) 0.0076(8)
N12 0.0196(8) 0.0219(9) 0.0223(10) 0.0022(7) 0.0068(7) 0.0100(7)
N13 0.0186(8) 0.0210(9) 0.0220(9) 0.0033(7) 0.0079(7) 0.0091(7)
C14 0.0156(9) 0.0176(10) 0.0126(10) -0.0007(8) -0.0004(7) 0.0066(7)
C15 0.0155(9) 0.0173(10) 0.0193(11) 0.0025(8) 0.0053(8) 0.0068(8)
N16 0.0188(8) 0.0217(9) 0.0176(9) 0.0001(7) 0.0013(7) 0.0092(7)
N17 0.0189(8) 0.0209(9) 0.0187(9) -0.0002(7) -0.0005(7) 0.0080(7)
C18 0.0200(9) 0.0175(10) 0.0211(11) 0.0027(8) 0.0052(8) 0.0086(8)
C19 0.0175(9) 0.0151(10) 0.0183(11) 0.0027(8) 0.0047(8) 0.0046(7)
C20 0.0215(10) 0.0194(10) 0.0221(11) -0.0003(8) 0.0037(8) 0.0091(8)
C21 0.0219(10) 0.0205(11) 0.0270(12) 0.0025(9) 0.0067(9) 0.0107(8)
C22 0.0173(9) 0.0178(10) 0.0224(11) 0.0050(8) 0.0045(8) 0.0046(8)
C23 0.0239(10) 0.0230(11) 0.0281(13) 0.0064(9) 0.0021(9) 0.0091(9)
C24 0.0278(11) 0.0311(12) 0.0255(13) 0.0075(10) -0.0037(9) 0.0087(10)
C25 0.0385(13) 0.0272(12) 0.0216(12) -0.0031(10) -0.0013(10) 0.0100(10)
C26 0.0331(12) 0.0231(11) 0.0238(12) -0.0018(9) 0.0018(9) 0.0114(9)
C27 0.0191(9) 0.0193(10) 0.0182(11) 0.0025(8) 0.0032(8) 0.0058(8)
N28 0.0205(8) 0.0187(9) 0.0193(9) 0.0010(7) 0.0030(7) 0.0071(7)
C29 0.0150(9) 0.0180(10) 0.0151(10) 0.0002(8) 0.0011(7) 0.0047(7)
C30 0.0212(10) 0.0197(10) 0.0238(12) 0.0008(9) 0.0060(8) 0.0071(8)
C31 0.0243(10) 0.0232(11) 0.0285(13) 0.0019(9) 0.0092(9) 0.0040(9)
C32 0.0209(10) 0.0294(12) 0.0287(13) -0.0023(10) 0.0088(9) 0.0098(9)
C33 0.0253(10) 0.0263(11) 0.0294(13) 0.0019(9) 0.0071(9) 0.0148(9)
C34 0.0231(10) 0.0230(11) 0.0241(12) 0.0053(9) 0.0071(8) 0.0116(8)
C35 0.0178(9) 0.0219(10) 0.0178(11) 0.0025(8) 0.0044(8) 0.0096(8)
C36 0.0341(12) 0.0209(11) 0.0268(13) -0.0001(9) -0.0009(9) 0.0129(9)
C37 0.0343(12) 0.0286(13) 0.0361(14) 0.0094(11) 0.0009(10) 0.0178(10)
C38 0.0224(10) 0.0362(13) 0.0209(12) 0.0063(10) 0.0011(8) 0.0117(9)
C39 0.0220(10) 0.0301(12) 0.0187(11) -0.0029(9) 0.0012(8) 0.0091(9)
C40 0.0179(9) 0.0215(11) 0.0227(11) -0.0007(9) 0.0027(8) 0.0094(8)
C41 0.0388(13) 0.0233(12) 0.0312(14) 0.0010(10) -0.0014(10) 0.0129(10)
Cl42 0.0432(4) 0.0485(4) 0.0581(5) 0.0242(3) 0.0153(3) 0.0265(3)
Cl43 0.0501(4) 0.0526(4) 0.0691(5) 0.0120(4) 0.0245(4) 0.0238(3)

loop_
_atom_type_symbol
_atom_type_description
_atom_type_scat_dispersion_real
_atom_type_scat_dispersion_imag
_atom_type_scat_source
C C 0.0033 0.0016 'International Tables Vol C Tables 4.2.6.8 and 6.1.1.4'
H H 0.0000 0.0000 'International Tables Vol C Tables 4.2.6.8 and 6.1.1.4'
N N 0.0061 0.0033 'International Tables Vol C Tables 4.2.6.8 and 6.1.1.4'
Cl Cl 0.1484 0.1585 'International Tables Vol C Tables 4.2.6.8 and 6.1.1.4'

loop_
_geom_angle_atom_site_label_1
_geom_angle_atom_site_label_2
_geom_angle_atom_site_label_3
_geom_angle
_geom_angle_site_symmetry_1
_geom_angle_site_symmetry_3
_geom_angle_publ_flag
C10 N1 C2 117.53(16) . . ?
N1 C2 C3 118.23(17) . . ?
N1 C2 C7 122.49(17) . . ?
C3 C2 C7 119.27(17) . . ?
C4 C3 C2 120.3(2) . . ?
C4 C3 H3 119.9 . . ?
C2 C3 H3 119.9 . . ?
C3 C4 C5 120.5(2) . . ?
C3 C4 H4 119.8 . . ?
C5 C4 H4 119.8 . . ?
C6 C5 C4 120.50(19) . . ?
C6 C5 H5 119.7 . . ?
C4 C5 H5 119.7 . . ?
C5 C6 C7 120.7(2) . . ?
C5 C6 H6 119.7 . . ?
C7 C6 H6 119.7 . . ?
C8 C7 C6 123.56(19) . . ?
C8 C7 C2 117.58(17) . . ?
C6 C7 C2 118.85(19) . . ?
C9 C8 C7 119.89(18) . . ?
C9 C8 H8 120.1 . . ?
C7 C8 H8 120.1 . . ?
C8 C9 C10 118.93(18) . . ?
C8 C9 H9 120.5 . . ?
C10 C9 H9 120.5 . . ?
N1 C10 C9 123.58(17) . . ?
N1 C10 C11 116.38(16) . . ?
C9 C10 C11 120.03(17) . . ?
N12 C11 C10 119.17(17) . . ?
N12 C11 H11 120.4 . . ?
C10 C11 H11 120.4 . . ?
C11 N12 N13 113.37(16) . . ?
C14 N13 N12 111.92(15) . . ?
N13 C14 C29 119.58(17) . . ?
N13 C14 C15 121.90(16) . . ?
C29 C14 C15 118.49(16) . . ?
N16 C15 C35 120.37(17) . . ?
N16 C15 C14 121.24(17) . . ?
C35 C15 C14 118.30(16) . . ?
C15 N16 N17 110.97(15) . . ?
C18 N17 N16 114.49(15) . . ?
N17 C18 C19 119.65(17) . . ?
N17 C18 H18 120.2 . . ?
C19 C18 H18 120.2 . . ?
N28 C19 C20 123.64(18) . . ?
N28 C19 C18 116.35(16) . . ?
C20 C19 C18 120.01(18) . . ?
C21 C20 C19 119.18(19) . . ?
C21 C20 H20 120.4 . . ?
C19 C20 H20 120.4 . . ?
C20 C21 C22 119.23(18) . . ?
C20 C21 H21 120.4 . . ?
C22 C21 H21 120.4 . . ?
C21 C22 C23 123.25(18) . . ?
C21 C22 C27 117.88(18) . . ?
C23 C22 C27 118.86(19) . . ?
C24 C23 C22 120.63(19) . . ?
C24 C23 H23 119.7 . . ?
C22 C23 H23 119.7 . . ?
C23 C24 C25 120.3(2) . . ?
C23 C24 H24 119.9 . . ?
C25 C24 H24 119.9 . . ?
C26 C25 C24 120.8(2) . . ?
C26 C25 H25 119.6 . . ?
C24 C25 H25 119.6 . . ?
C25 C26 C27 120.0(2) . . ?
C25 C26 H26 120.0 . . ?
C27 C26 H26 120.0 . . ?
N28 C27 C26 118.28(17) . . ?
N28 C27 C22 122.39(18) . . ?
C26 C27 C22 119.32(18) . . ?
C19 N28 C27 117.60(16) . . ?
C30 C29 C34 119.27(17) . . ?
C30 C29 C14 121.05(17) . . ?
C34 C29 C14 119.64(17) . . ?
C31 C30 C29 120.16(19) . . ?
C31 C30 H30 119.9 . . ?
C29 C30 H30 119.9 . . ?
C32 C31 C30 120.2(2) . . ?
C32 C31 H31 119.9 . . ?
C30 C31 H31 119.9 . . ?
C33 C32 C31 119.95(19) . . ?
C33 C32 H32 120.0 . . ?
C31 C32 H32 120.0 . . ?
C32 C33 C34 120.52(19) . . ?
C32 C33 H33 119.7 . . ?
C34 C33 H33 119.7 . . ?
C33 C34 C29 119.90(19) . . ?
C33 C34 H34 120.1 . . ?
C29 C34 H34 120.1 . . ?
C40 C35 C36 118.39(18) . . ?
C40 C35 C15 119.55(17) . . ?
C36 C35 C15 121.97(18) . . ?
C37 C36 C35 120.2(2) . . ?
C37 C36 H36 119.9 . . ?
C35 C36 H36 119.9 . . ?
C38 C37 C36 120.8(2) . . ?
C38 C37 H37 119.6 . . ?
C36 C37 H37 119.6 . . ?
C37 C38 C39 119.5(2) . . ?
C37 C38 H38 120.3 . . ?
C39 C38 H38 120.3 . . ?
C38 C39 C40 120.0(2) . . ?
C38 C39 H39 120.0 . . ?
C40 C39 H39 120.0 . . ?
C39 C40 C35 121.04(18) . . ?
C39 C40 H40 119.5 . . ?
C35 C40 H40 119.5 . . ?
Cl42 C41 Cl43 112.36(13) . . ?
Cl42 C41 H41A 109.1 . . ?
Cl43 C41 H41A 109.1 . . ?
Cl42 C41 H41B 109.1 . . ?
Cl43 C41 H41B 109.1 . . ?
H41A C41 H41B 107.9 . . ?

loop_
_geom_bond_atom_site_label_1
_geom_bond_atom_site_label_2
_geom_bond_distance
_geom_bond_site_symmetry_2
_geom_bond_publ_flag
N1 C10 1.327(2) . ?
N1 C2 1.372(2) . ?
C2 C3 1.414(3) . ?
C2 C7 1.420(3) . ?
C3 C4 1.370(3) . ?
C3 H3 0.9500 . ?
C4 C5 1.410(3) . ?
C4 H4 0.9500 . ?
C5 C6 1.362(3) . ?
C5 H5 0.9500 . ?
C6 C7 1.417(3) . ?
C6 H6 0.9500 . ?
C7 C8 1.410(3) . ?
C8 C9 1.359(3) . ?
C8 H8 0.9500 . ?
C9 C10 1.420(3) . ?
C9 H9 0.9500 . ?
C10 C11 1.466(3) . ?
C11 N12 1.275(2) . ?
C11 H11 0.9500 . ?
N12 N13 1.405(2) . ?
N13 C14 1.288(2) . ?
C14 C29 1.475(3) . ?
C14 C15 1.517(2) . ?
C15 N16 1.289(2) . ?
C15 C35 1.474(3) . ?
N16 N17 1.408(2) . ?
N17 C18 1.275(3) . ?
C18 C19 1.465(3) . ?
C18 H18 0.9500 . ?
C19 N28 1.323(3) . ?
C19 C20 1.421(3) . ?
C20 C21 1.366(3) . ?
C20 H20 0.9500 . ?
C21 C22 1.414(3) . ?
C21 H21 0.9500 . ?
C22 C23 1.416(3) . ?
C22 C27 1.423(3) . ?
C23 C24 1.364(3) . ?
C23 H23 0.9500 . ?
C24 C25 1.410(3) . ?
C24 H24 0.9500 . ?
C25 C26 1.368(3) . ?
C25 H25 0.9500 . ?
C26 C27 1.414(3) . ?
C26 H26 0.9500 . ?
C27 N28 1.373(2) . ?
C29 C30 1.393(3) . ?
C29 C34 1.402(3) . ?
C30 C31 1.388(3) . ?
C30 H30 0.9500 . ?
C31 C32 1.385(3) . ?
C31 H31 0.9500 . ?
C32 C33 1.383(3) . ?
C32 H32 0.9500 . ?
C33 C34 1.383(3) . ?
C33 H33 0.9500 . ?
C34 H34 0.9500 . ?
C35 C40 1.394(3) . ?
C35 C36 1.397(3) . ?
C36 C37 1.385(3) . ?
C36 H36 0.9500 . ?
C37 C38 1.383(3) . ?
C37 H37 0.9500 . ?
C38 C39 1.383(3) . ?
C38 H38 0.9500 . ?
C39 C40 1.386(3) . ?
C39 H39 0.9500 . ?
C40 H40 0.9500 . ?
C41 Cl42 1.758(2) . ?
C41 Cl43 1.760(3) . ?
C41 H41A 0.9900 . ?
C41 H41B 0.9900 . ?

loop_
_cod_related_entry_id
_cod_related_entry_database
_cod_related_entry_code
1 ChemSpider 30652844
